data_2311251
loop_
_publ_author_name
'Kumar, Shamantha'
'Hosamani, Amar A.'
'Vinayaka, A. C.'
'Sadashiva, M. P.'
'Doreswamy, B. H.'

_publ_section_title
;
 Crystal structure of
 2-(4-chloro-phen-yl)-3-(4-meth-oxy-phen-yl)-3-(methyl-sulfanyl)-acrylo-nitrile.
;
_journal_coeditor_code SU2787
_journal_issue 'Pt 11'
_journal_name_full 'Acta crystallographica. Section E, Structure reports online'
_journal_page_first o1155
_journal_paper_doi 10.1107/S1600536814021576
_journal_volume 70
_journal_year 2014
_chemical_formula_iupac 'C17 H14 Cl N O S'
_chemical_formula_moiety 'C17 H14 Cl N O S'
_chemical_formula_sum 'C17 H14 Cl N O S'
_chemical_formula_weight 315.81
_chemical_name_systematic
;
2-(4-Chlorophenyl)-3-(4-methoxyphenyl)-3-(methylsulfanyl)acrylonitrile
;
_space_group_IT_number 14
_space_group_name_Hall '-P 2ybc'
_space_group_name_H-M_alt 'P 1 21/c 1'
_symmetry_cell_setting monoclinic
_symmetry_space_group_name_Hall '-P 2ybc'
_symmetry_space_group_name_H-M 'P 1 21/c 1'
_atom_sites_solution_hydrogens geom
_atom_sites_solution_primary direct
_atom_sites_solution_secondary difmap
_cell_angle_alpha 90
_cell_angle_beta 100.598(5)
_cell_angle_gamma 90
_cell_formula_units_Z 4
_cell_length_a 8.3060(4)
_cell_length_b 10.5048(6)
_cell_length_c 17.9795(9)
_cell_measurement_reflns_used 3537
_cell_measurement_temperature 293
_cell_measurement_theta_max 27.48
_cell_measurement_theta_min 2.49
_cell_volume 1542.00(14)
_computing_cell_refinement
;
SAINT (Bruker, 2009)
;
_computing_data_collection
;
APEX2 (Bruker, 2009)
;
_computing_data_reduction
;
SAINT (Bruker, 2009)
;
_computing_molecular_graphics
;
PLATON (Spek, 2009)
;
_computing_publication_material
;
SHELXL97 (Sheldrick, 2008)
;
_computing_structure_refinement
;
SHELXL97 (Sheldrick, 2008)
;
_computing_structure_solution
;
SHELXS97 (Sheldrick, 2008)
;
_diffrn_ambient_temperature 293
_diffrn_measured_fraction_theta_full 0.997
_diffrn_measured_fraction_theta_max 0.997
_diffrn_measurement_device_type 'Bruker APEXII CCD area-detector'
_diffrn_measurement_method '\w and \f scans'
_diffrn_radiation_type MoK\a
_diffrn_radiation_wavelength 0.71073
_diffrn_reflns_av_R_equivalents 0.0276
_diffrn_reflns_av_sigmaI/netI 0.0443
_diffrn_reflns_limit_h_max 6
_diffrn_reflns_limit_h_min -10
_diffrn_reflns_limit_k_max 5
_diffrn_reflns_limit_k_min -13
_diffrn_reflns_limit_l_max 23
_diffrn_reflns_limit_l_min -23
_diffrn_reflns_number 6889
_diffrn_reflns_reduction_process
;
;
_diffrn_reflns_theta_full 27.48
_diffrn_reflns_theta_max 27.48
_diffrn_reflns_theta_min 2.49
_exptl_absorpt_coefficient_mu 0.380
_exptl_absorpt_correction_type none
_exptl_crystal_colour colourless
_exptl_crystal_density_diffrn 1.360
_exptl_crystal_density_method 'Not Measured'
_exptl_crystal_description block
_exptl_crystal_F_000 656
_exptl_crystal_size_max 0.30
_exptl_crystal_size_mid 0.25
_exptl_crystal_size_min 0.20
_refine_diff_density_max 0.256
_refine_diff_density_min -0.259
_refine_ls_extinction_method none
_refine_ls_goodness_of_fit_ref 1.037
_refine_ls_hydrogen_treatment constr
_refine_ls_matrix_type full
_refine_ls_number_parameters 192
_refine_ls_number_reflns 3537
_refine_ls_number_restraints 0
_refine_ls_restrained_S_all 1.037
_refine_ls_R_factor_all 0.0602
_refine_ls_R_factor_gt 0.0455
_refine_ls_shift/su_max 0.000
_refine_ls_shift/su_mean 0.000
_refine_ls_structure_factor_coef Fsqd
_refine_ls_weighting_details 'calc w=1/[\s^2^(Fo^2^)+(0.0450P)^2^+0.3209P] where P=(Fo^2^+2Fc^2^)/3'
_refine_ls_weighting_scheme calc
_refine_ls_wR_factor_gt 0.1041
_refine_ls_wR_factor_ref 0.1138
_reflns_number_gt 2807
_reflns_number_total 3537
_reflns_threshold_expression I>2\s(I)
_cod_data_source_file su2787sup1.cif
_cod_data_source_block I
_cod_original_sg_symbol_H-M 'P 21/c'
_cod_database_code 2311251

loop_
_symmetry_equiv_pos_site_id
_symmetry_equiv_pos_as_xyz
1 x,y,z
2 -x,1/2+y,1/2-z
3 -x,-y,-z
4 x,1/2-y,1/2+z

loop_
_atom_site_aniso_label
_atom_site_aniso_U_11
_atom_site_aniso_U_22
_atom_site_aniso_U_33
_atom_site_aniso_U_12
_atom_site_aniso_U_13
_atom_site_aniso_U_23
Cl7 0.0571(3) 0.0760(5) 0.0789(4) 0.0308(3) 0.0114(3) 0.0093(4)
S12 0.0507(3) 0.0523(3) 0.0385(3) 0.0136(2) 0.0150(2) 0.0035(2)
O20 0.0451(8) 0.0666(11) 0.0699(10) 0.0192(7) 0.0125(7) -0.0035(9)
N10 0.0579(11) 0.0707(14) 0.0479(10) 0.0082(10) 0.0199(8) 0.0068(10)
C1 0.0436(10) 0.0401(11) 0.0362(9) -0.0011(8) 0.0104(8) 0.0014(9)
C2 0.0594(12) 0.0383(11) 0.0421(10) 0.0073(9) 0.0120(9) 0.0045(9)
C3 0.0447(10) 0.0491(12) 0.0376(10) 0.0149(9) 0.0049(8) -0.0006(9)
C4 0.0348(9) 0.0585(14) 0.0548(12) 0.0010(9) 0.0065(8) 0.0081(11)
C5 0.0393(10) 0.0412(12) 0.0532(11) -0.0006(8) 0.0033(8) 0.0103(10)
C6 0.0369(9) 0.0369(10) 0.0293(8) 0.0019(8) 0.0033(7) -0.0004(8)
C8 0.0344(9) 0.0353(10) 0.0336(9) -0.0007(7) 0.0051(7) -0.0027(8)
C9 0.0374(9) 0.0437(12) 0.0377(10) 0.0035(8) 0.0033(8) 0.0013(9)
C11 0.0360(9) 0.0346(10) 0.0351(9) -0.0002(7) 0.0064(7) -0.0039(8)
C13 0.0608(13) 0.0651(16) 0.0479(12) 0.0059(11) 0.0171(10) 0.0161(11)
C14 0.0368(9) 0.0365(10) 0.0321(8) 0.0022(7) 0.0078(7) 0.0015(8)
C15 0.0423(10) 0.0408(11) 0.0370(9) -0.0008(8) 0.0063(8) -0.0078(9)
C16 0.0358(9) 0.0521(13) 0.0437(10) -0.0014(9) 0.0036(8) -0.0044(10)
C17 0.0405(10) 0.0420(12) 0.0409(10) 0.0071(8) 0.0118(8) 0.0077(9)
C18 0.0552(11) 0.0366(11) 0.0405(10) 0.0078(9) 0.0091(9) -0.0052(9)
C19 0.0434(10) 0.0434(12) 0.0396(10) 0.0022(9) 0.0013(8) -0.0049(9)
C21 0.0776(17) 0.0797(19) 0.0691(15) 0.0403(15) 0.0239(13) 0.0036(15)

loop_
_atom_site_type_symbol
_atom_site_label
_atom_site_fract_x
_atom_site_fract_y
_atom_site_fract_z
_atom_site_U_iso_or_equiv
_atom_site_thermal_displace_type
_atom_site_calc_flag
_atom_site_refinement_flags
_atom_site_occupancy
Cl Cl7 -0.19319(7) 1.21573(7) -0.19619(4) 0.0708(2) Uani . . 1.000
S S12 0.39592(6) 0.84311(6) 0.00222(3) 0.0463(2) Uani . . 1.000
O O20 1.09261(17) 0.59095(16) -0.06455(9) 0.0603(6) Uani . . 1.000
N N10 0.5710(2) 0.9039(2) -0.25595(10) 0.0575(7) Uani . . 1.000
C C1 0.2687(2) 1.09961(19) -0.18246(10) 0.0396(6) Uani . . 1.000
C C2 0.1284(2) 1.1742(2) -0.19521(11) 0.0463(6) Uani . . 1.000
C C3 -0.0153(2) 1.1236(2) -0.18024(11) 0.0441(6) Uani . . 1.000
C C4 -0.0223(2) 1.0011(2) -0.15428(12) 0.0496(7) Uani . . 1.000
C C5 0.1178(2) 0.9272(2) -0.14196(11) 0.0452(6) Uani . . 1.000
C C6 0.2658(2) 0.97624(18) -0.15536(9) 0.0347(5) Uani . . 1.000
C C8 0.4179(2) 0.89756(18) -0.14288(10) 0.0346(5) Uani . . 1.000
C C9 0.5065(2) 0.8996(2) -0.20479(10) 0.0401(6) Uani . . 1.000
C C11 0.4820(2) 0.83108(18) -0.07963(10) 0.0353(5) Uani . . 1.000
C C13 0.4464(3) 0.6919(2) 0.04764(12) 0.0570(8) Uani . . 1.000
C C14 0.6374(2) 0.75884(19) -0.07423(10) 0.0350(5) Uani . . 1.000
C C15 0.7767(2) 0.7996(2) -0.02329(10) 0.0402(6) Uani . . 1.000
C C16 0.9244(2) 0.7402(2) -0.02164(11) 0.0443(6) Uani . . 1.000
C C17 0.9379(2) 0.6388(2) -0.06941(11) 0.0406(6) Uani . . 1.000
C C18 0.8005(2) 0.5942(2) -0.11771(11) 0.0441(6) Uani . . 1.000
C C19 0.6513(2) 0.6553(2) -0.11980(11) 0.0429(6) Uani . . 1.000
C C21 1.1194(3) 0.4982(3) -0.11813(15) 0.0742(10) Uani . . 1.000
H H1 0.36640 1.13300 -0.19230 0.0470 Uiso calc R 1.000
H H2 0.13140 1.25680 -0.21350 0.0550 Uiso calc R 1.000
H H4 -0.12060 0.96800 -0.14510 0.0600 Uiso calc R 1.000
H H5 0.11330 0.84410 -0.12460 0.0540 Uiso calc R 1.000
H H13A 0.40050 0.62460 0.01420 0.0860 Uiso calc R 1.000
H H13B 0.40220 0.68780 0.09330 0.0860 Uiso calc R 1.000
H H13C 0.56320 0.68250 0.05960 0.0860 Uiso calc R 1.000
H H15 0.76880 0.86710 0.00940 0.0480 Uiso calc R 1.000
H H16 1.01650 0.76820 0.01190 0.0530 Uiso calc R 1.000
H H18 0.80790 0.52400 -0.14840 0.0530 Uiso calc R 1.000
H H19 0.55900 0.62580 -0.15260 0.0520 Uiso calc R 1.000
H H21A 1.06080 0.42180 -0.11070 0.1110 Uiso calc R 1.000
H H21B 1.23430 0.47980 -0.11170 0.1110 Uiso calc R 1.000
H H21C 1.08110 0.53000 -0.16830 0.1110 Uiso calc R 1.000

loop_
_atom_type_symbol
_atom_type_description
_atom_type_scat_dispersion_real
_atom_type_scat_dispersion_imag
_atom_type_scat_source
S S 0.1246 0.1234 'International Tables Vol C Tables 4.2.6.8 and 6.1.1.4'
O O 0.0106 0.0060 'International Tables Vol C Tables 4.2.6.8 and 6.1.1.4'
N N 0.0061 0.0033 'International Tables Vol C Tables 4.2.6.8 and 6.1.1.4'
Cl Cl 0.1484 0.1585 'International Tables Vol C Tables 4.2.6.8 and 6.1.1.4'
H H 0.0000 0.0000 'International Tables Vol C Tables 4.2.6.8 and 6.1.1.4'
C C 0.0033 0.0016 'International Tables Vol C Tables 4.2.6.8 and 6.1.1.4'

loop_
_geom_angle_atom_site_label_1
_geom_angle_atom_site_label_2
_geom_angle_atom_site_label_3
_geom_angle
_geom_angle_publ_flag
C11 S12 C13 102.71(10) no
C17 O20 C21 118.21(17) no
C2 C1 C6 121.16(16) no
C1 C2 C3 118.77(19) no
Cl7 C3 C2 119.45(16) no
Cl7 C3 C4 119.20(14) no
C2 C3 C4 121.34(17) no
C3 C4 C5 119.57(17) no
C4 C5 C6 120.52(19) no
C1 C6 C5 118.62(17) no
C1 C6 C8 120.12(15) no
C5 C6 C8 121.24(17) no
C6 C8 C9 114.44(15) no
C6 C8 C11 127.02(16) no
C9 C8 C11 118.48(16) no
N10 C9 C8 176.9(2) no
S12 C11 C8 120.54(14) no
S12 C11 C14 117.73(13) no
C8 C11 C14 121.34(16) no
C11 C14 C15 119.27(17) no
C11 C14 C19 122.06(16) no
C15 C14 C19 118.62(16) no
C14 C15 C16 120.12(18) no
C15 C16 C17 120.68(17) no
O20 C17 C16 115.16(16) no
O20 C17 C18 124.96(18) no
C16 C17 C18 119.88(17) no
C17 C18 C19 119.30(19) no
C14 C19 C18 121.31(17) no
C2 C1 H1 119.00 no
C6 C1 H1 119.00 no
C1 C2 H2 121.00 no
C3 C2 H2 121.00 no
C3 C4 H4 120.00 no
C5 C4 H4 120.00 no
C4 C5 H5 120.00 no
C6 C5 H5 120.00 no
S12 C13 H13A 109.00 no
S12 C13 H13B 109.00 no
S12 C13 H13C 110.00 no
H13A C13 H13B 109.00 no
H13A C13 H13C 109.00 no
H13B C13 H13C 109.00 no
C14 C15 H15 120.00 no
C16 C15 H15 120.00 no
C15 C16 H16 120.00 no
C17 C16 H16 120.00 no
C17 C18 H18 120.00 no
C19 C18 H18 120.00 no
C14 C19 H19 119.00 no
C18 C19 H19 119.00 no
O20 C21 H21A 109.00 no
O20 C21 H21B 110.00 no
O20 C21 H21C 109.00 no
H21A C21 H21B 109.00 no
H21A C21 H21C 109.00 no
H21B C21 H21C 109.00 no

loop_
_geom_bond_atom_site_label_1
_geom_bond_atom_site_label_2
_geom_bond_distance
_geom_bond_publ_flag
Cl7 C3 1.745(2) no
S12 C11 1.7550(18) no
S12 C13 1.800(2) no
O20 C17 1.368(2) no
O20 C21 1.416(3) no
N10 C9 1.147(2) no
C1 C2 1.388(3) no
C1 C6 1.386(3) no
C2 C3 1.378(3) no
C3 C4 1.374(3) no
C4 C5 1.382(3) no
C5 C6 1.394(2) no
C6 C8 1.492(2) no
C8 C9 1.443(2) no
C8 C11 1.357(3) no
C11 C14 1.485(2) no
C14 C15 1.404(2) no
C14 C19 1.379(3) no
C15 C16 1.372(3) no
C16 C17 1.386(3) no
C17 C18 1.383(3) no
C18 C19 1.390(3) no
C1 H1 0.9300 no
C2 H2 0.9300 no
C4 H4 0.9300 no
C5 H5 0.9300 no
C13 H13A 0.9600 no
C13 H13B 0.9600 no
C13 H13C 0.9600 no
C15 H15 0.9300 no
C16 H16 0.9300 no
C18 H18 0.9300 no
C19 H19 0.9300 no
C21 H21A 0.9600 no
C21 H21B 0.9600 no
C21 H21C 0.9600 no

loop_
_geom_hbond_atom_site_label_D
_geom_hbond_atom_site_label_H
_geom_hbond_atom_site_label_A
_geom_hbond_site_symmetry_A
_geom_hbond_distance_DH
_geom_hbond_distance_HA
_geom_hbond_distance_DA
_geom_hbond_angle_DHA
_geom_hbond_publ_flag
C15 H15 Cg1 3_675 0.93 2.96 3.739(2) 142 yes

loop_
_geom_torsion_atom_site_label_1
_geom_torsion_atom_site_label_2
_geom_torsion_atom_site_label_3
_geom_torsion_atom_site_label_4
_geom_torsion
_geom_torsion_publ_flag
C13 S12 C11 C8 152.50(16) no
C13 S12 C11 C14 -34.67(17) no
C21 O20 C17 C18 7.3(3) no
C21 O20 C17 C16 -172.2(2) no
C2 C1 C6 C8 179.37(17) no
C2 C1 C6 C5 0.9(3) no
C6 C1 C2 C3 0.2(3) no
C1 C2 C3 Cl7 -179.80(15) no
C1 C2 C3 C4 -1.0(3) no
C2 C3 C4 C5 0.8(3) no
Cl7 C3 C4 C5 179.59(16) no
C3 C4 C5 C6 0.3(3) no
C4 C5 C6 C8 -179.57(18) no
C4 C5 C6 C1 -1.1(3) no
C1 C6 C8 C9 -47.0(2) no
C5 C6 C8 C11 -51.5(3) no
C1 C6 C8 C11 130.0(2) no
C5 C6 C8 C9 131.45(18) no
C9 C8 C11 S12 170.97(14) no
C9 C8 C11 C14 -1.6(3) no
C6 C8 C11 S12 -5.9(3) no
C6 C8 C11 C14 -178.51(17) no
S12 C11 C14 C15 -60.3(2) no
C8 C11 C14 C19 -65.1(3) no
S12 C11 C14 C19 122.17(18) no
C8 C11 C14 C15 112.5(2) no
C11 C14 C19 C18 175.46(18) no
C15 C14 C19 C18 -2.1(3) no
C11 C14 C15 C16 -174.94(18) no
C19 C14 C15 C16 2.7(3) no
C14 C15 C16 C17 -0.7(3) no
C15 C16 C17 C18 -2.0(3) no
C15 C16 C17 O20 177.50(18) no
O20 C17 C18 C19 -176.86(19) no
C16 C17 C18 C19 2.6(3) no
C17 C18 C19 C14 -0.5(3) no
